data_2017993
loop_
_publ_author_name
'Fang, Chao'
'Ma, Jian-Ping'
'Wei, Sui'
'Dong, Yu-Bin'

_publ_section_title
;
 1,1'-[(Ethane-1,2-diyldioxy)di-<i>o</i>-phenylene]bis(indoline-2,3-dione)
 (<i>L</i>) and a novel [Ag~2~<i>L</i>~2~]^2+^ metallocycle based on
 coordination-driven Ag---O and Ag---\p bonds
;
_journal_coeditor_code SQ3280
_journal_issue 2
_journal_name_full 'Acta Crystallographica Section C'
_journal_page_first m35
_journal_page_last m38
_journal_paper_doi 10.1107/S0108270110054697
_journal_volume 67
_journal_year 2011
_chemical_formula_iupac 'C32 H24 N2 O6'
_chemical_formula_moiety 'C32 H24 N2 O6'
_chemical_formula_sum 'C32 H24 N2 O6'
_chemical_formula_weight 532.53
_chemical_name_systematic
;
1,1'-[(Ethane-1,2-diyldioxy)di-<i>o</i>-phenylene]bis(indoline-2,3-dione)
;
_space_group_IT_number 14
_symmetry_cell_setting monoclinic
_symmetry_space_group_name_Hall '-P 2yn'
_symmetry_space_group_name_H-M 'P 1 21/n 1'
_atom_sites_solution_hydrogens geom
_atom_sites_solution_primary direct
_atom_sites_solution_secondary difmap
_audit_creation_method SHELXL97
_cell_angle_alpha 90.00
_cell_angle_beta 91.472(7)
_cell_angle_gamma 90.00
_cell_formula_units_Z 2
_cell_length_a 4.8272(17)
_cell_length_b 14.194(5)
_cell_length_c 18.883(7)
_cell_measurement_reflns_used 857
_cell_measurement_temperature 298(2)
_cell_measurement_theta_max 20.884
_cell_measurement_theta_min 2.591
_cell_volume 1293.4(8)
_computing_cell_refinement 'SMART (Bruker, 2003)'
_computing_data_collection 'SMART (Bruker, 2003)'
_computing_data_reduction 'SAINT (Bruker, 2003)'
_computing_molecular_graphics 'SHELXTL (Sheldrick, 2008)'
_computing_publication_material 'SHELXTL (Sheldrick, 2008)'
_computing_structure_refinement 'SHELXL97 (Sheldrick, 2008)'
_computing_structure_solution 'SHELXS97 (Sheldrick, 2008)'
_diffrn_ambient_temperature 298(2)
_diffrn_measured_fraction_theta_full 0.998
_diffrn_measured_fraction_theta_max 0.998
_diffrn_measurement_device_type 'Bruker SMART CCD area-detector'
_diffrn_measurement_method '\f and \w'
_diffrn_radiation_monochromator graphite
_diffrn_radiation_source 'fine-focus sealed tube'
_diffrn_radiation_type MoK\a
_diffrn_radiation_wavelength 0.71073
_diffrn_reflns_av_R_equivalents 0.0455
_diffrn_reflns_av_sigmaI/netI 0.0558
_diffrn_reflns_limit_h_max 5
_diffrn_reflns_limit_h_min -5
_diffrn_reflns_limit_k_max 17
_diffrn_reflns_limit_k_min -17
_diffrn_reflns_limit_l_max 17
_diffrn_reflns_limit_l_min -22
_diffrn_reflns_number 6683
_diffrn_reflns_theta_full 25.50
_diffrn_reflns_theta_max 25.50
_diffrn_reflns_theta_min 1.80
_exptl_absorpt_coefficient_mu 0.095
_exptl_absorpt_correction_type none
_exptl_crystal_colour red
_exptl_crystal_density_diffrn 1.367
_exptl_crystal_density_method 'not measured'
_exptl_crystal_description bar
_exptl_crystal_F_000 556
_exptl_crystal_size_max 0.55
_exptl_crystal_size_mid 0.14
_exptl_crystal_size_min 0.04
_refine_diff_density_max 0.169
_refine_diff_density_min -0.131
_refine_ls_extinction_method none
_refine_ls_goodness_of_fit_ref 1.045
_refine_ls_hydrogen_treatment constr
_refine_ls_matrix_type full
_refine_ls_number_parameters 181
_refine_ls_number_reflns 2398
_refine_ls_number_restraints 0
_refine_ls_restrained_S_all 1.045
_refine_ls_R_factor_all 0.1097
_refine_ls_R_factor_gt 0.0651
_refine_ls_shift/su_max 0.000
_refine_ls_shift/su_mean 0.000
_refine_ls_structure_factor_coef Fsqd
_refine_ls_weighting_details 'calc w = 1/[\s^2^(Fo^2^)+(0.0677P)^2^+0.1059P] where P=(Fo^2^+2Fc^2^)/3'
_refine_ls_weighting_scheme calc
_refine_ls_wR_factor_gt 0.1409
_refine_ls_wR_factor_ref 0.1604
_reflns_number_gt 1506
_reflns_number_total 2398
_reflns_threshold_expression I>2\s(I)
_cod_data_source_file sq3280.cif
_cod_data_source_block I
_cod_original_sg_symbol_Hall -P2yn
_cod_original_sg_symbol_H-M 'P 21/n'
_cod_database_code 2017993
_cod_database_fobs_code 2017993

loop_
_symmetry_equiv_pos_as_xyz
'x, y, z'
'-x+1/2, y+1/2, -z+1/2'
'-x, -y, -z'
'x-1/2, -y-1/2, z-1/2'

loop_
_atom_site_type_symbol
_atom_site_label
_atom_site_fract_x
_atom_site_fract_y
_atom_site_fract_z
_atom_site_U_iso_or_equiv
_atom_site_adp_type
_atom_site_calc_flag
_atom_site_refinement_flags
_atom_site_occupancy
_atom_site_disorder_assembly
_atom_site_disorder_group
C C1 0.0460(6) 0.34667(18) 0.22697(14) 0.0505(7) Uani d . 1 . .
C C2 -0.1003(6) 0.2714(2) 0.25147(15) 0.0648(8) Uani d . 1 . .
H H2 -0.0792 0.2113 0.2328 0.078 Uiso calc R 1 . .
C C3 -0.2851(7) 0.2899(3) 0.30652(17) 0.0831(11) Uani d . 1 . .
H H3 -0.3859 0.2403 0.3252 0.100 Uiso calc R 1 . .
C C4 -0.3202(8) 0.3788(3) 0.33323(18) 0.0871(11) Uani d . 1 . .
H H4 -0.4466 0.3886 0.3688 0.105 Uiso calc R 1 . .
C C5 -0.1735(8) 0.4526(3) 0.30853(18) 0.0816(11) Uani d . 1 . .
H H5 -0.1965 0.5128 0.3269 0.098 Uiso calc R 1 . .
C C6 0.0111(6) 0.4361(2) 0.25532(15) 0.0604(8) Uani d . 1 . .
C C7 0.1959(7) 0.4991(2) 0.21878(16) 0.0711(9) Uani d . 1 . .
C C8 0.3527(7) 0.4360(2) 0.16718(16) 0.0621(8) Uani d . 1 . .
C C9 0.3228(6) 0.26742(19) 0.13121(14) 0.0562(8) Uani d . 1 . .
H H9A 0.3734 0.2157 0.1626 0.067 Uiso calc R 1 . .
H H9B 0.4857 0.2840 0.1049 0.067 Uiso calc R 1 . .
C C10 0.1012(6) 0.23380(17) 0.07975(13) 0.0471(7) Uani d . 1 . .
C C11 0.0150(6) 0.14134(19) 0.07931(15) 0.0593(8) Uani d . 1 . .
H H11 0.0934 0.0997 0.1121 0.071 Uiso calc R 1 . .
C C12 -0.1832(7) 0.1087(2) 0.03189(18) 0.0701(9) Uani d . 1 . .
H H12 -0.2372 0.0459 0.0329 0.084 Uiso calc R 1 . .
C C13 -0.3014(7) 0.1690(2) -0.01692(17) 0.0683(9) Uani d . 1 . .
H H13 -0.4379 0.1473 -0.0485 0.082 Uiso calc R 1 . .
C C14 -0.2181(6) 0.2615(2) -0.01915(14) 0.0606(8) Uani d . 1 . .
H H14 -0.2956 0.3020 -0.0529 0.073 Uiso calc R 1 . .
C C15 -0.0193(6) 0.29457(17) 0.02871(14) 0.0480(7) Uani d . 1 . .
C C16 -0.0569(7) 0.45357(16) -0.01211(15) 0.0606(8) Uani d . 1 . .
H H16A -0.2558 0.4513 -0.0061 0.073 Uiso calc R 1 . .
H H16B -0.0190 0.4433 -0.0617 0.073 Uiso calc R 1 . .
N N1 0.2453(5) 0.34815(14) 0.17423(11) 0.0510(6) Uani d . 1 . .
O O1 0.2339(6) 0.58289(16) 0.22527(15) 0.1163(10) Uani d . 1 . .
O O2 0.5383(5) 0.46048(15) 0.12861(13) 0.0868(8) Uani d . 1 . .
O O3 0.0785(4) 0.38421(12) 0.03087(10) 0.0592(6) Uani d . 1 . .

loop_
_atom_site_aniso_label
_atom_site_aniso_U_11
_atom_site_aniso_U_22
_atom_site_aniso_U_33
_atom_site_aniso_U_12
_atom_site_aniso_U_13
_atom_site_aniso_U_23
C1 0.0492(18) 0.0577(17) 0.0443(15) 0.0053(14) -0.0080(14) 0.0005(13)
C2 0.066(2) 0.0686(19) 0.0592(18) -0.0006(17) 0.0003(17) 0.0024(15)
C3 0.071(2) 0.119(3) 0.060(2) -0.013(2) 0.0062(18) 0.010(2)
C4 0.073(3) 0.131(3) 0.058(2) 0.014(2) 0.0031(19) -0.021(2)
C5 0.080(3) 0.100(3) 0.065(2) 0.026(2) -0.007(2) -0.022(2)
C6 0.060(2) 0.0674(19) 0.0529(18) 0.0106(16) -0.0094(16) -0.0108(15)
C7 0.085(3) 0.0549(19) 0.072(2) -0.0029(18) -0.0220(19) -0.0064(16)
C8 0.067(2) 0.066(2) 0.0534(19) -0.0078(17) -0.0093(17) 0.0048(15)
C9 0.0537(18) 0.0578(17) 0.0570(17) 0.0100(14) 0.0017(14) 0.0022(13)
C10 0.0478(17) 0.0470(15) 0.0472(15) 0.0074(13) 0.0134(13) -0.0017(12)
C11 0.068(2) 0.0515(17) 0.0592(18) 0.0094(15) 0.0079(17) 0.0028(14)
C12 0.087(3) 0.0508(18) 0.073(2) -0.0077(17) 0.018(2) -0.0077(16)
C13 0.072(2) 0.072(2) 0.060(2) -0.0107(17) 0.0041(17) -0.0183(17)
C14 0.069(2) 0.0665(19) 0.0462(16) 0.0011(16) 0.0016(15) -0.0010(14)
C15 0.0511(18) 0.0454(15) 0.0482(16) 0.0033(13) 0.0133(14) -0.0020(12)
C16 0.068(2) 0.0561(17) 0.0573(18) 0.0048(15) -0.0027(16) 0.0124(14)
N1 0.0551(15) 0.0532(14) 0.0447(13) -0.0005(11) 0.0030(12) 0.0013(10)
O1 0.152(3) 0.0580(16) 0.138(3) -0.0148(16) -0.016(2) -0.0214(14)
O2 0.0849(18) 0.0991(18) 0.0763(15) -0.0311(14) -0.0021(14) 0.0117(13)
O3 0.0627(14) 0.0505(11) 0.0639(13) 0.0010(9) -0.0089(10) 0.0117(9)

loop_
_atom_type_symbol
_atom_type_description
_atom_type_scat_dispersion_real
_atom_type_scat_dispersion_imag
_atom_type_scat_source
C C 0.0033 0.0016 'International Tables Vol C Tables 4.2.6.8 and 6.1.1.4'
H H 0.0000 0.0000 'International Tables Vol C Tables 4.2.6.8 and 6.1.1.4'
N N 0.0061 0.0033 'International Tables Vol C Tables 4.2.6.8 and 6.1.1.4'
O O 0.0106 0.0060 'International Tables Vol C Tables 4.2.6.8 and 6.1.1.4'

loop_
_geom_angle_atom_site_label_1
_geom_angle_atom_site_label_2
_geom_angle_atom_site_label_3
_geom_angle_site_symmetry_1
_geom_angle_site_symmetry_3
_geom_angle
_geom_angle_publ_flag
C2 C1 C6 . . 121.0(3) ?
C2 C1 N1 . . 128.4(3) ?
C6 C1 N1 . . 110.6(2) ?
C1 C2 C3 . . 116.5(3) ?
C1 C2 H2 . . 121.8 ?
C3 C2 H2 . . 121.8 ?
C4 C3 C2 . . 121.9(3) ?
C4 C3 H3 . . 119.1 ?
C2 C3 H3 . . 119.1 ?
C5 C4 C3 . . 121.0(4) ?
C5 C4 H4 . . 119.5 ?
C3 C4 H4 . . 119.5 ?
C4 C5 C6 . . 118.2(3) ?
C4 C5 H5 . . 120.9 ?
C6 C5 H5 . . 120.9 ?
C5 C6 C1 . . 121.5(3) ?
C5 C6 C7 . . 131.2(3) ?
C1 C6 C7 . . 107.3(3) ?
O1 C7 C6 . . 130.7(3) ?
O1 C7 C8 . . 124.2(3) ?
C6 C7 C8 . . 105.1(3) ?
O2 C8 N1 . . 127.5(3) ?
O2 C8 C7 . . 126.4(3) ?
N1 C8 C7 . . 106.1(3) ?
N1 C9 C10 . . 114.9(2) ?
N1 C9 H9A . . 108.6 ?
C10 C9 H9A . . 108.6 ?
N1 C9 H9B . . 108.6 ?
C10 C9 H9B . . 108.6 ?
H9A C9 H9B . . 107.5 ?
C11 C10 C15 . . 117.4(3) ?
C11 C10 C9 . . 121.1(2) ?
C15 C10 C9 . . 121.5(2) ?
C12 C11 C10 . . 122.0(3) ?
C12 C11 H11 . . 119.0 ?
C10 C11 H11 . . 119.0 ?
C13 C12 C11 . . 119.9(3) ?
C13 C12 H12 . . 120.0 ?
C11 C12 H12 . . 120.0 ?
C12 C13 C14 . . 120.0(3) ?
C12 C13 H13 . . 120.0 ?
C14 C13 H13 . . 120.0 ?
C13 C14 C15 . . 120.2(3) ?
C13 C14 H14 . . 119.9 ?
C15 C14 H14 . . 119.9 ?
O3 C15 C14 . . 124.9(2) ?
O3 C15 C10 . . 114.6(2) ?
C14 C15 C10 . . 120.4(2) ?
O3 C16 C16 . 3_565 106.0(3) ?
O3 C16 H16A . . 110.5 ?
C16 C16 H16A 3_565 . 110.5 ?
O3 C16 H16B . . 110.5 ?
C16 C16 H16B 3_565 . 110.5 ?
H16A C16 H16B . . 108.7 ?
C8 N1 C1 . . 110.7(2) ?
C8 N1 C9 . . 124.2(2) ?
C1 N1 C9 . . 125.0(2) ?
C15 O3 C16 . . 118.5(2) ?

loop_
_geom_bond_atom_site_label_1
_geom_bond_atom_site_label_2
_geom_bond_site_symmetry_2
_geom_bond_distance
_geom_bond_publ_flag
C1 C2 . 1.368(4) ?
C1 C6 . 1.390(3) ?
C1 N1 . 1.402(3) ?
C2 C3 . 1.412(4) ?
C2 H2 . 0.9300 ?
C3 C4 . 1.372(5) ?
C3 H3 . 0.9300 ?
C4 C5 . 1.353(5) ?
C4 H4 . 0.9300 ?
C5 C6 . 1.380(5) ?
C5 H5 . 0.9300 ?
C6 C7 . 1.450(4) ?
C7 O1 . 1.209(3) ?
C7 C8 . 1.537(4) ?
C8 O2 . 1.219(4) ?
C8 N1 . 1.358(3) ?
C9 N1 . 1.459(3) ?
C9 C10 . 1.504(4) ?
C9 H9A . 0.9700 ?
C9 H9B . 0.9700 ?
C10 C11 . 1.377(4) ?
C10 C15 . 1.408(3) ?
C11 C12 . 1.374(4) ?
C11 H11 . 0.9300 ?
C12 C13 . 1.371(4) ?
C12 H12 . 0.9300 ?
C13 C14 . 1.373(4) ?
C13 H13 . 0.9300 ?
C14 C15 . 1.383(4) ?
C14 H14 . 0.9300 ?
C15 O3 . 1.357(3) ?
C16 O3 . 1.424(3) ?
C16 C16 3_565 1.495(5) ?
C16 H16A . 0.9700 ?
C16 H16B . 0.9700 ?

loop_
_geom_torsion_atom_site_label_1
_geom_torsion_atom_site_label_2
_geom_torsion_atom_site_label_3
_geom_torsion_atom_site_label_4
_geom_torsion_site_symmetry_1
_geom_torsion_site_symmetry_2
_geom_torsion_site_symmetry_3
_geom_torsion_site_symmetry_4
_geom_torsion
_geom_torsion_publ_flag
C6 C1 C2 C3 . . . . -0.2(4) ?
N1 C1 C2 C3 . . . . 178.7(3) ?
C1 C2 C3 C4 . . . . 1.2(5) ?
C2 C3 C4 C5 . . . . -1.3(5) ?
C3 C4 C5 C6 . . . . 0.5(5) ?
C4 C5 C6 C1 . . . . 0.5(5) ?
C4 C5 C6 C7 . . . . -179.6(3) ?
C2 C1 C6 C5 . . . . -0.6(4) ?
N1 C1 C6 C5 . . . . -179.7(3) ?
C2 C1 C6 C7 . . . . 179.4(3) ?
N1 C1 C6 C7 . . . . 0.4(3) ?
C5 C6 C7 O1 . . . . -0.7(6) ?
C1 C6 C7 O1 . . . . 179.2(3) ?
C5 C6 C7 C8 . . . . 178.1(3) ?
C1 C6 C7 C8 . . . . -2.0(3) ?
O1 C7 C8 O2 . . . . 2.6(5) ?
C6 C7 C8 O2 . . . . -176.2(3) ?
O1 C7 C8 N1 . . . . -178.2(3) ?
C6 C7 C8 N1 . . . . 2.9(3) ?
N1 C9 C10 C11 . . . . -125.7(3) ?
N1 C9 C10 C15 . . . . 56.5(3) ?
C15 C10 C11 C12 . . . . -0.8(4) ?
C9 C10 C11 C12 . . . . -178.7(3) ?
C10 C11 C12 C13 . . . . 0.0(4) ?
C11 C12 C13 C14 . . . . 1.1(5) ?
C12 C13 C14 C15 . . . . -1.4(4) ?
C13 C14 C15 O3 . . . . 179.6(3) ?
C13 C14 C15 C10 . . . . 0.5(4) ?
C11 C10 C15 O3 . . . . -178.6(2) ?
C9 C10 C15 O3 . . . . -0.7(3) ?
C11 C10 C15 C14 . . . . 0.6(4) ?
C9 C10 C15 C14 . . . . 178.5(2) ?
O2 C8 N1 C1 . . . . 176.4(3) ?
C7 C8 N1 C1 . . . . -2.8(3) ?
O2 C8 N1 C9 . . . . -5.1(5) ?
C7 C8 N1 C9 . . . . 175.7(2) ?
C2 C1 N1 C8 . . . . -177.3(3) ?
C6 C1 N1 C8 . . . . 1.6(3) ?
C2 C1 N1 C9 . . . . 4.2(4) ?
C6 C1 N1 C9 . . . . -176.9(2) ?
C10 C9 N1 C8 . . . . -110.2(3) ?
C10 C9 N1 C1 . . . . 68.1(3) ?
C14 C15 O3 C16 . . . . 9.3(4) ?
C10 C15 O3 C16 . . . . -171.6(2) ?
C16 C16 O3 C15 3_565 . . . 168.8(3) ?
